data_7152526
loop_
_publ_author_name
'Subba Reddy, B. V.'
'Jalal, Sayed'
'Borkar, Prashant'
'Yadav, J. S.'
'Reddy, P. P.'
'Kunwar, A. C.'
'Sridhar, B.'

_publ_section_title
;
 The stereoselective synthesis of cis-/trans-fused
 hexahydropyrano[4,3-b]chromenes via Prins cyclization trapping by a
 tethered nucleophile.
;
_journal_issue 32
_journal_name_full 'Organic &amp; biomolecular chemistry'
_journal_page_first 6562
_journal_page_last 6568
_journal_paper_doi 10.1039/c2ob25771h
_journal_volume 10
_journal_year 2012
_chemical_formula_moiety 'C20 H22 O4'
_chemical_formula_sum 'C20 H22 O4'
_chemical_formula_weight 326.38
_chemical_name_systematic
;
(1R*,4aS*,10aS*)-1-(3,4-dimethoxyphenyl)-1,3,4,4a,10,10a-hexahydropyrano
[4,3-b]chromene
;
_space_group_IT_number 14
_symmetry_cell_setting monoclinic
_symmetry_space_group_name_Hall '-P 2ybc'
_symmetry_space_group_name_H-M 'P 1 21/c 1'
_atom_sites_solution_hydrogens geom
_atom_sites_solution_primary direct
_atom_sites_solution_secondary difmap
_audit_creation_method SHELXL-97
_cell_angle_alpha 90.00
_cell_angle_beta 111.313(1)
_cell_angle_gamma 90.00
_cell_formula_units_Z 4
_cell_length_a 12.8286(7)
_cell_length_b 12.1802(7)
_cell_length_c 11.4263(6)
_cell_measurement_reflns_used 9913
_cell_measurement_temperature 294(2)
_cell_measurement_theta_max 27.99
_cell_measurement_theta_min 2.39
_cell_volume 1663.31(16)
_computing_cell_refinement 'SAINT (Bruker, 2001)'
_computing_data_collection 'SMART (Bruker, 2001)'
_computing_data_reduction SAINT
_computing_molecular_graphics 'SHELXTL/PC (Sheldrick, 1990)'
_computing_publication_material SHELXL97
_computing_structure_refinement 'SHELXL-97 (Sheldrick, 2008)'
_computing_structure_solution 'SHELXS-97 (Sheldrick, 2008)'
_diffrn_ambient_temperature 294(2)
_diffrn_measured_fraction_theta_full 1.000
_diffrn_measured_fraction_theta_max 1.000
_diffrn_measurement_device 'Bruker SMART APEX CCD area-detector'
_diffrn_measurement_device_type 'CCD Area Detector'
_diffrn_measurement_method '\w scan'
_diffrn_radiation_monochromator graphite
_diffrn_radiation_source 'fine-focus sealed tube'
_diffrn_radiation_type MoK\a
_diffrn_radiation_wavelength 0.71073
_diffrn_reflns_av_R_equivalents 0.0169
_diffrn_reflns_av_sigmaI/netI 0.0121
_diffrn_reflns_limit_h_max 15
_diffrn_reflns_limit_h_min -15
_diffrn_reflns_limit_k_max 14
_diffrn_reflns_limit_k_min -14
_diffrn_reflns_limit_l_max 13
_diffrn_reflns_limit_l_min -13
_diffrn_reflns_number 15572
_diffrn_reflns_theta_full 25.00
_diffrn_reflns_theta_max 25.00
_diffrn_reflns_theta_min 1.70
_diffrn_standards_number 0
_exptl_absorpt_coefficient_mu 0.090
_exptl_absorpt_correction_type none
_exptl_crystal_colour colorless
_exptl_crystal_density_diffrn 1.303
_exptl_crystal_density_method 'not measured'
_exptl_crystal_description block
_exptl_crystal_F_000 696
_exptl_crystal_size_max 0.18
_exptl_crystal_size_mid 0.15
_exptl_crystal_size_min 0.09
_refine_diff_density_max 0.145
_refine_diff_density_min -0.151
_refine_diff_density_rms 0.032
_refine_ls_extinction_method none
_refine_ls_goodness_of_fit_ref 1.047
_refine_ls_hydrogen_treatment constr
_refine_ls_matrix_type full
_refine_ls_number_parameters 219
_refine_ls_number_reflns 2927
_refine_ls_number_restraints 0
_refine_ls_restrained_S_all 1.047
_refine_ls_R_factor_all 0.0358
_refine_ls_R_factor_gt 0.0327
_refine_ls_shift/su_max 0.001
_refine_ls_shift/su_mean 0.000
_refine_ls_structure_factor_coef Fsqd
_refine_ls_weighting_details 'calc w=1/[\s^2^(Fo^2^)+(0.0515P)^2^+0.2672P] where P=(Fo^2^+2Fc^2^)/3'
_refine_ls_weighting_scheme calc
_refine_ls_wR_factor_gt 0.0900
_refine_ls_wR_factor_ref 0.0938
_reflns_number_gt 2641
_reflns_number_total 2927
_reflns_threshold_expression I>2\s(I)
_cod_data_source_file c2ob25771h.txt
_cod_data_source_block al66
_cod_original_sg_symbol_H-M 'P 21/c'
_cod_database_code 7152526

loop_
_symmetry_equiv_pos_as_xyz
'x, y, z'
'-x, y+1/2, -z+1/2'
'-x, -y, -z'
'x, -y-1/2, z-1/2'

loop_
_atom_site_label
_atom_site_type_symbol
_atom_site_fract_x
_atom_site_fract_y
_atom_site_fract_z
_atom_site_U_iso_or_equiv
_atom_site_adp_type
_atom_site_occupancy
_atom_site_symmetry_multiplicity
_atom_site_calc_flag
_atom_site_refinement_flags
C1 C 0.72171(10) 1.10503(11) 0.72385(12) 0.0508(3) Uani 1 1 d .
H1A H 0.7398 1.1802 0.7105 0.061 Uiso 1 1 calc R
H1B H 0.6818 1.1062 0.7815 0.061 Uiso 1 1 calc R
C2 C 0.64662(10) 1.05577(10) 0.59922(12) 0.0491(3) Uani 1 1 d .
H2A H 0.6216 0.9835 0.6132 0.059 Uiso 1 1 calc R
H2B H 0.5812 1.1018 0.5616 0.059 Uiso 1 1 calc R
C3 C 0.71102(10) 1.04716(10) 0.51146(11) 0.0454(3) Uani 1 1 d .
H3 H 0.7291 1.1221 0.4938 0.055 Uiso 1 1 calc R
C4 C 0.64371(10) 0.88594(11) 0.38226(11) 0.0479(3) Uani 1 1 d .
C5 C 0.56732(12) 0.84261(13) 0.27163(12) 0.0593(4) Uani 1 1 d .
H5 H 0.5190 0.8890 0.2115 0.071 Uiso 1 1 calc R
C6 C 0.56330(14) 0.73088(14) 0.25124(14) 0.0710(4) Uani 1 1 d .
H6 H 0.5120 0.7018 0.1775 0.085 Uiso 1 1 calc R
C7 C 0.63507(15) 0.66230(13) 0.33974(16) 0.0723(4) Uani 1 1 d .
H7 H 0.6323 0.5869 0.3260 0.087 Uiso 1 1 calc R
C8 C 0.71121(13) 0.70556(12) 0.44908(14) 0.0608(4) Uani 1 1 d .
H8 H 0.7597 0.6585 0.5081 0.073 Uiso 1 1 calc R
C9 C 0.71716(10) 0.81798(10) 0.47312(11) 0.0478(3) Uani 1 1 d .
C10 C 0.79984(10) 0.86542(10) 0.59208(11) 0.0468(3) Uani 1 1 d .
H10A H 0.8696 0.8249 0.6159 0.056 Uiso 1 1 calc R
H10B H 0.7710 0.8581 0.6593 0.056 Uiso 1 1 calc R
C11 C 0.82162(10) 0.98652(10) 0.57437(10) 0.0428(3) Uani 1 1 d .
H11 H 0.8653 0.9915 0.5198 0.051 Uiso 1 1 calc R
C12 C 0.88654(10) 1.04477(9) 0.69910(11) 0.0428(3) Uani 1 1 d .
H12 H 0.8980 1.1214 0.6805 0.051 Uiso 1 1 calc R
C13 C 0.99975(10) 0.99433(9) 0.76918(10) 0.0419(3) Uani 1 1 d .
C14 C 1.09120(10) 1.02552(10) 0.74114(11) 0.0487(3) Uani 1 1 d .
H14 H 1.0832 1.0797 0.6811 0.058 Uiso 1 1 calc R
C15 C 1.19534(10) 0.97726(11) 0.80119(12) 0.0489(3) Uani 1 1 d .
H15 H 1.2562 0.9991 0.7809 0.059 Uiso 1 1 calc R
C16 C 1.20863(9) 0.89701(10) 0.89071(10) 0.0424(3) Uani 1 1 d .
C17 C 1.11593(9) 0.86433(9) 0.91994(10) 0.0402(3) Uani 1 1 d .
C18 C 1.01303(9) 0.91318(9) 0.86001(10) 0.0420(3) Uani 1 1 d .
H18 H 0.9520 0.8919 0.8803 0.050 Uiso 1 1 calc R
C19 C 1.04693(11) 0.75197(10) 1.04634(12) 0.0520(3) Uani 1 1 d .
H19A H 1.0220 0.8151 1.0791 0.078 Uiso 1 1 calc R
H19B H 1.0722 0.6967 1.1104 0.078 Uiso 1 1 calc R
H19C H 0.9862 0.7235 0.9757 0.078 Uiso 1 1 calc R
C20 C 1.39978(11) 0.87037(13) 0.91984(15) 0.0648(4) Uani 1 1 d .
H20A H 1.3798 0.8556 0.8318 0.097 Uiso 1 1 calc R
H20B H 1.4627 0.8258 0.9671 0.097 Uiso 1 1 calc R
H20C H 1.4190 0.9465 0.9359 0.097 Uiso 1 1 calc R
O1 O 0.82281(7) 1.04377(7) 0.77847(7) 0.0461(2) Uani 1 1 d .
O2 O 0.64281(7) 0.99829(7) 0.39288(8) 0.0534(2) Uani 1 1 d .
O3 O 1.13651(7) 0.78248(7) 1.00756(8) 0.0490(2) Uani 1 1 d .
O4 O 1.30786(7) 0.84557(8) 0.95625(8) 0.0530(2) Uani 1 1 d .

loop_
_atom_site_aniso_label
_atom_site_aniso_U_11
_atom_site_aniso_U_22
_atom_site_aniso_U_33
_atom_site_aniso_U_23
_atom_site_aniso_U_13
_atom_site_aniso_U_12
C1 0.0489(7) 0.0517(7) 0.0500(7) -0.0026(5) 0.0157(6) 0.0100(5)
C2 0.0439(6) 0.0496(7) 0.0505(7) 0.0009(5) 0.0131(5) 0.0063(5)
C3 0.0477(6) 0.0432(6) 0.0404(6) 0.0023(5) 0.0101(5) -0.0021(5)
C4 0.0484(7) 0.0559(7) 0.0430(6) -0.0051(5) 0.0211(5) -0.0058(5)
C5 0.0559(7) 0.0773(9) 0.0442(7) -0.0086(6) 0.0177(6) -0.0109(7)
C6 0.0748(10) 0.0847(11) 0.0557(8) -0.0249(8) 0.0263(8) -0.0245(9)
C7 0.0902(11) 0.0608(9) 0.0738(10) -0.0247(8) 0.0393(9) -0.0189(8)
C8 0.0714(9) 0.0525(8) 0.0633(8) -0.0087(6) 0.0302(7) -0.0032(7)
C9 0.0511(7) 0.0506(7) 0.0461(6) -0.0062(5) 0.0231(5) -0.0030(5)
C10 0.0496(7) 0.0455(6) 0.0442(6) -0.0012(5) 0.0156(5) 0.0056(5)
C11 0.0431(6) 0.0483(6) 0.0378(6) 0.0016(5) 0.0156(5) -0.0005(5)
C12 0.0458(6) 0.0408(6) 0.0413(6) 0.0020(5) 0.0151(5) -0.0007(5)
C13 0.0444(6) 0.0410(6) 0.0378(6) -0.0024(4) 0.0121(5) -0.0018(5)
C14 0.0511(7) 0.0501(7) 0.0440(6) 0.0071(5) 0.0161(5) -0.0037(5)
C15 0.0438(6) 0.0562(7) 0.0488(7) 0.0013(6) 0.0193(5) -0.0064(5)
C16 0.0413(6) 0.0443(6) 0.0398(6) -0.0058(5) 0.0125(5) -0.0009(5)
C17 0.0472(6) 0.0381(6) 0.0355(6) -0.0028(4) 0.0151(5) 0.0004(5)
C18 0.0429(6) 0.0438(6) 0.0412(6) -0.0015(5) 0.0175(5) -0.0023(5)
C19 0.0594(7) 0.0498(7) 0.0495(7) 0.0052(6) 0.0228(6) -0.0044(6)
C20 0.0402(7) 0.0780(10) 0.0735(9) 0.0047(8) 0.0173(6) -0.0034(6)
O1 0.0474(5) 0.0496(5) 0.0407(4) 0.0000(3) 0.0153(4) 0.0071(4)
O2 0.0557(5) 0.0552(5) 0.0403(5) 0.0014(4) 0.0066(4) 0.0011(4)
O3 0.0524(5) 0.0484(5) 0.0487(5) 0.0097(4) 0.0214(4) 0.0070(4)
O4 0.0420(5) 0.0622(5) 0.0536(5) 0.0047(4) 0.0159(4) 0.0051(4)

loop_
_atom_type_symbol
_atom_type_description
_atom_type_scat_dispersion_real
_atom_type_scat_dispersion_imag
_atom_type_scat_source
C C 0.0033 0.0016 'International Tables Vol C Tables 4.2.6.8 and 6.1.1.4'
H H 0.0000 0.0000 'International Tables Vol C Tables 4.2.6.8 and 6.1.1.4'
O O 0.0106 0.0060 'International Tables Vol C Tables 4.2.6.8 and 6.1.1.4'

loop_
_geom_angle_atom_site_label_1
_geom_angle_atom_site_label_2
_geom_angle_atom_site_label_3
_geom_angle
O1 C1 C2 111.60(10)
O1 C1 H1A 109.3
C2 C1 H1A 109.3
O1 C1 H1B 109.3
C2 C1 H1B 109.3
H1A C1 H1B 108.0
C3 C2 C1 109.51(10)
C3 C2 H2A 109.8
C1 C2 H2A 109.8
C3 C2 H2B 109.8
C1 C2 H2B 109.8
H2A C2 H2B 108.2
O2 C3 C2 110.98(10)
O2 C3 C11 112.57(10)
C2 C3 C11 110.99(10)
O2 C3 H3 107.3
C2 C3 H3 107.3
C11 C3 H3 107.3
O2 C4 C5 115.60(12)
O2 C4 C9 123.45(11)
C5 C4 C9 120.93(12)
C6 C5 C4 119.91(15)
C6 C5 H5 120.0
C4 C5 H5 120.0
C7 C6 C5 120.10(14)
C7 C6 H6 120.0
C5 C6 H6 120.0
C6 C7 C8 119.87(14)
C6 C7 H7 120.1
C8 C7 H7 120.1
C7 C8 C9 121.58(15)
C7 C8 H8 119.2
C9 C8 H8 119.2
C4 C9 C8 117.61(12)
C4 C9 C10 120.63(11)
C8 C9 C10 121.76(12)
C9 C10 C11 110.75(10)
C9 C10 H10A 109.5
C11 C10 H10A 109.5
C9 C10 H10B 109.5
C11 C10 H10B 109.5
H10A C10 H10B 108.1
C3 C11 C10 110.22(10)
C3 C11 C12 108.09(9)
C10 C11 C12 112.70(9)
C3 C11 H11 108.6
C10 C11 H11 108.6
C12 C11 H11 108.6
O1 C12 C13 108.82(9)
O1 C12 C11 110.07(9)
C13 C12 C11 113.33(9)
O1 C12 H12 108.2
C13 C12 H12 108.2
C11 C12 H12 108.2
C14 C13 C18 118.91(11)
C14 C13 C12 120.03(10)
C18 C13 C12 121.02(10)
C13 C14 C15 121.02(11)
C13 C14 H14 119.5
C15 C14 H14 119.5
C16 C15 C14 120.18(11)
C16 C15 H15 119.9
C14 C15 H15 119.9
O4 C16 C15 124.64(11)
O4 C16 C17 116.02(10)
C15 C16 C17 119.33(11)
O3 C17 C18 124.87(10)
O3 C17 C16 115.18(10)
C18 C17 C16 119.94(10)
C17 C18 C13 120.61(11)
C17 C18 H18 119.7
C13 C18 H18 119.7
O3 C19 H19A 109.5
O3 C19 H19B 109.5
H19A C19 H19B 109.5
O3 C19 H19C 109.5
H19A C19 H19C 109.5
H19B C19 H19C 109.5
O4 C20 H20A 109.5
O4 C20 H20B 109.5
H20A C20 H20B 109.5
O4 C20 H20C 109.5
H20A C20 H20C 109.5
H20B C20 H20C 109.5
C12 O1 C1 110.95(9)
C4 O2 C3 118.07(9)
C17 O3 C19 117.07(9)
C16 O4 C20 116.63(10)

loop_
_geom_bond_atom_site_label_1
_geom_bond_atom_site_label_2
_geom_bond_distance
C1 O1 1.4283(14)
C1 C2 1.5228(17)
C1 H1A 0.9700
C1 H1B 0.9700
C2 C3 1.5170(17)
C2 H2A 0.9700
C2 H2B 0.9700
C3 O2 1.4471(14)
C3 C11 1.5277(16)
C3 H3 0.9800
C4 O2 1.3742(16)
C4 C5 1.3916(18)
C4 C9 1.3928(18)
C5 C6 1.379(2)
C5 H5 0.9300
C6 C7 1.375(2)
C6 H6 0.9300
C7 C8 1.380(2)
C7 H7 0.9300
C8 C9 1.3932(18)
C8 H8 0.9300
C9 C10 1.5028(17)
C10 C11 1.5284(17)
C10 H10A 0.9700
C10 H10B 0.9700
C11 C12 1.5379(16)
C11 H11 0.9800
C12 O1 1.4248(14)
C12 C13 1.5107(16)
C12 H12 0.9800
C13 C14 1.3772(17)
C13 C18 1.3980(16)
C14 C15 1.3910(18)
C14 H14 0.9300
C15 C16 1.3799(17)
C15 H15 0.9300
C16 O4 1.3715(14)
C16 C17 1.4046(16)
C17 O3 1.3688(13)
C17 C18 1.3815(16)
C18 H18 0.9300
C19 O3 1.4230(15)
C19 H19A 0.9600
C19 H19B 0.9600
C19 H19C 0.9600
C20 O4 1.4182(16)
C20 H20A 0.9600
C20 H20B 0.9600
C20 H20C 0.9600

loop_
_geom_torsion_atom_site_label_1
_geom_torsion_atom_site_label_2
_geom_torsion_atom_site_label_3
_geom_torsion_atom_site_label_4
_geom_torsion
O1 C1 C2 C3 -55.50(14)
C1 C2 C3 O2 178.72(9)
C1 C2 C3 C11 52.74(13)
O2 C4 C5 C6 178.80(12)
C9 C4 C5 C6 0.4(2)
C4 C5 C6 C7 -0.4(2)
C5 C6 C7 C8 0.0(2)
C6 C7 C8 C9 0.4(2)
O2 C4 C9 C8 -178.31(11)
C5 C4 C9 C8 0.00(18)
O2 C4 C9 C10 1.37(18)
C5 C4 C9 C10 179.68(11)
C7 C8 C9 C4 -0.4(2)
C7 C8 C9 C10 179.94(13)
C4 C9 C10 C11 -21.99(15)
C8 C9 C10 C11 157.68(12)
O2 C3 C11 C10 -56.11(13)
C2 C3 C11 C10 68.97(12)
O2 C3 C11 C12 -179.69(9)
C2 C3 C11 C12 -54.60(12)
C9 C10 C11 C3 47.61(13)
C9 C10 C11 C12 168.46(10)
C3 C11 C12 O1 59.54(12)
C10 C11 C12 O1 -62.53(12)
C3 C11 C12 C13 -178.34(9)
C10 C11 C12 C13 59.59(13)
O1 C12 C13 C14 -151.98(11)
C11 C12 C13 C14 85.21(13)
O1 C12 C13 C18 30.15(14)
C11 C12 C13 C18 -92.66(13)
C18 C13 C14 C15 0.31(18)
C12 C13 C14 C15 -177.61(11)
C13 C14 C15 C16 -0.19(19)
C14 C15 C16 O4 -179.10(11)
C14 C15 C16 C17 0.31(18)
O4 C16 C17 O3 -2.04(15)
C15 C16 C17 O3 178.50(10)
O4 C16 C17 C18 178.90(10)
C15 C16 C17 C18 -0.57(17)
O3 C17 C18 C13 -178.27(10)
C16 C17 C18 C13 0.69(17)
C14 C13 C18 C17 -0.56(17)
C12 C13 C18 C17 177.33(10)
C13 C12 O1 C1 171.39(9)
C11 C12 O1 C1 -63.86(12)
C2 C1 O1 C12 61.89(13)
C5 C4 O2 C3 173.00(10)
C9 C4 O2 C3 -8.61(17)
C2 C3 O2 C4 -88.80(12)
C11 C3 O2 C4 36.29(14)
C18 C17 O3 C19 -5.15(16)
C16 C17 O3 C19 175.84(10)
C15 C16 O4 C20 -6.12(18)
C17 C16 O4 C20 174.45(11)
